data_7720733
loop_
_publ_author_name
'Kuzderov&#xe1;, Gabriela'
'Gyepes, R&#xf3;bert'
'Li&#x161;ka, Alan'
'Havl&#xed;&#x10d;kov&#xe1;, Jana'
'Vilkov&#xe1;, M&#xe1;ria'
'&#x17d;il&#xe1;kov&#xe1;, Simona'
'Kello, Martin'
'Pag&#xe1;&#x10d;, Tom&#xe1;&#x161;'
'Olejn&#xed;kov&#xe1;, Petra'
'Petrovov&#xe1;, Eva'
'Bala&#x17e;ov&#xe1;, &#x13d;udmila'
'Matajov&#xe1;, Henrieta'
'Ko&#x17e;urkov&#xe1;, M&#xe1;ria'
'Sabolov&#xe1;, Danica'
'Rendo&#x161;ov&#xe1;, Michaela'
'Vargov&#xe1;, Zuzana'

_publ_section_title
;
 Integrating experimental and theoretical approaches to unveil
 structure-bioactivity relationships in silver(I) <i>N</i>-substituted
 glycine complexes.
;
_journal_issue 18
_journal_name_full 'Dalton transactions (Cambridge, England : 2003)'
_journal_page_first 7062
_journal_page_last 7094
_journal_paper_doi 10.1039/d5dt03032c
_journal_volume 55
_journal_year 2026
_chemical_formula_moiety 'C3 H7 Ag N2 O5'
_chemical_formula_sum 'C3 H7 Ag N2 O5'
_chemical_formula_weight 258.98
_space_group_crystal_system monoclinic
_space_group_IT_number 14
_space_group_name_Hall '-P 2yn'
_space_group_name_H-M_alt 'P 1 21/n 1'
_atom_sites_solution_hydrogens mixed
_atom_sites_solution_primary direct
_audit_creation_method SHELXL-2018/3
_audit_update_record
;
2025-07-16 deposited with the CCDC.	2026-03-13 downloaded from the CCDC.
;
_cell_angle_alpha 90
_cell_angle_beta 101.712(2)
_cell_angle_gamma 90
_cell_formula_units_Z 4
_cell_length_a 5.9666(3)
_cell_length_b 8.4114(4)
_cell_length_c 13.8333(6)
_cell_measurement_reflns_used 9917
_cell_measurement_temperature 120(2)
_cell_measurement_theta_max 28.3022
_cell_measurement_theta_min 2.8506
_cell_volume 679.80(6)
_computing_structure_refinement 'SHELXL-2018/3 (Sheldrick, 2018)'
_computing_structure_solution 'SHELXT 2018/2 (Sheldrick, 2018)'
_diffrn_ambient_temperature 120(2)
_diffrn_measured_fraction_theta_full 0.998
_diffrn_measured_fraction_theta_max 0.998
_diffrn_measurement_device_type 'Bruker D8 VENTURE'
_diffrn_radiation_type MoK\a
_diffrn_radiation_wavelength 0.71073
_diffrn_reflns_av_R_equivalents 0.0290
_diffrn_reflns_av_unetI/netI 0.0179
_diffrn_reflns_Laue_measured_fraction_full 0.998
_diffrn_reflns_Laue_measured_fraction_max 0.998
_diffrn_reflns_limit_h_max 7
_diffrn_reflns_limit_h_min -6
_diffrn_reflns_limit_k_max 11
_diffrn_reflns_limit_k_min -11
_diffrn_reflns_limit_l_max 18
_diffrn_reflns_limit_l_min -18
_diffrn_reflns_number 12879
_diffrn_reflns_point_group_measured_fraction_full 0.998
_diffrn_reflns_point_group_measured_fraction_max 0.998
_diffrn_reflns_theta_full 25.242
_diffrn_reflns_theta_max 28.302
_diffrn_reflns_theta_min 3.506
_exptl_absorpt_coefficient_mu 2.942
_exptl_absorpt_correction_T_max 0.79
_exptl_absorpt_correction_T_min 0.20
_exptl_absorpt_correction_type 'Numerical Mu From Formula'
_exptl_absorpt_process_details
;
Krause, L., Herbst-Irmer, R., Sheldrick, G. M., Stalke, D. (2015).
"Comparison of silver and molybdenum microfocus X-ray sources for
single-crystal structure determination"
J. Appl. Cryst. 48, 3-10.
doi:10.1107/S1600576714022985
;
_exptl_crystal_colour 'translucent colourless'
_exptl_crystal_density_diffrn 2.530
_exptl_crystal_description needle
_exptl_crystal_F_000 504
_exptl_crystal_size_max 0.530
_exptl_crystal_size_mid 0.213
_exptl_crystal_size_min 0.084
_refine_diff_density_max 0.473
_refine_diff_density_min -0.492
_refine_diff_density_rms 0.111
_refine_ls_extinction_coef 0.0208(8)
_refine_ls_extinction_expression Fc^*^=kFc[1+0.001xFc^2^\l^3^/sin(2\q)]^-1/4^
_refine_ls_extinction_method 'SHELXL-2018/3 (Sheldrick 2018)'
_refine_ls_goodness_of_fit_ref 1.115
_refine_ls_hydrogen_treatment mixed
_refine_ls_matrix_type full
_refine_ls_number_parameters 108
_refine_ls_number_reflns 1685
_refine_ls_number_restraints 12
_refine_ls_restrained_S_all 1.115
_refine_ls_R_factor_all 0.0164
_refine_ls_R_factor_gt 0.0150
_refine_ls_shift/su_max 0.001
_refine_ls_shift/su_mean 0.000
_refine_ls_structure_factor_coef Fsqd
_refine_ls_weighting_details 'w=1/[\s^2^(Fo^2^)+(0.0159P)^2^+0.3172P] where P=(Fo^2^+2Fc^2^)/3'
_refine_ls_weighting_scheme calc
_refine_ls_wR_factor_gt 0.0348
_refine_ls_wR_factor_ref 0.0353
_reflns_Friedel_coverage 0.000
_reflns_number_gt 1603
_reflns_number_total 1685
_reflns_threshold_expression 'I > 2\s(I)'
_cod_data_source_file d5dt03032c2.cif
_cod_data_source_block agmetgly1
_cod_depositor_comments 'Adding full bibliography for 7720732--7720734.cif.'
_cod_original_sg_symbol_H-M 'P 21/n'
_cod_database_code 7720733
_shelx_shelxl_version_number 2018/3
_shelx_space_group_comment
;
The symmetry employed for this shelxl refinement is uniquely defined
by the following loop, which should always be used as a source of
symmetry information in preference to the above space-group names.
They are only intended as comments.
;
_shelx_estimated_absorpt_t_min 0.305
_shelx_estimated_absorpt_t_max 0.790

loop_
_space_group_symop_operation_xyz
'x, y, z'
'-x+1/2, y+1/2, -z+1/2'
'-x, -y, -z'
'x-1/2, -y-1/2, z-1/2'

loop_
_atom_site_label
_atom_site_type_symbol
_atom_site_fract_x
_atom_site_fract_y
_atom_site_fract_z
_atom_site_U_iso_or_equiv
_atom_site_adp_type
_atom_site_occupancy
_atom_site_site_symmetry_order
_atom_site_calc_flag
_atom_site_refinement_flags_posn
_atom_site_refinement_flags_adp
_atom_site_refinement_flags_occupancy
_atom_site_disorder_assembly
_atom_site_disorder_group
Ag1 Ag 0.18997(2) 0.40669(2) 0.48618(2) 0.01620(6) Uani 1 1 d . . . . .
O1 O 0.06446(18) 0.67116(13) 0.65145(7) 0.0124(2) Uani 1 1 d . . . . .
C1 C 0.2179(3) 0.57222(17) 0.68769(11) 0.0106(3) Uani 1 1 d . . . . .
O2 O 0.26712(19) 0.44692(13) 0.64832(8) 0.0137(2) Uani 1 1 d . . . . .
C2 C 0.3477(3) 0.60891(17) 0.79149(11) 0.0121(3) Uani 1 1 d . . . . .
H2A H 0.408188 0.718707 0.793263 0.015 Uiso 1 1 calc R U . . .
H2B H 0.240645 0.603550 0.837483 0.015 Uiso 1 1 calc R U . . .
N1 N 0.5403(2) 0.49749(15) 0.82554(9) 0.0113(2) Uani 1 1 d . . . . .
H1N1 H 0.498(4) 0.397(2) 0.8219(15) 0.017 Uiso 1 1 d . U . . .
H2N1 H 0.594(3) 0.516(2) 0.8892(15) 0.017 Uiso 1 1 d . U . . .
C3 C 0.7315(3) 0.5168(2) 0.77151(11) 0.0157(3) Uani 1 1 d . . . . .
H3A H 0.678518 0.486374 0.702255 0.024 Uiso 1 1 calc R U . . .
H3B H 0.859936 0.448736 0.801740 0.024 Uiso 1 1 calc R U . . .
H3C H 0.781307 0.628067 0.775098 0.024 Uiso 1 1 calc R U . . .
N2 N 0.6406(2) 0.20663(16) 0.48768(9) 0.0122(3) Uani 1 1 d . U . . .
O3 O 0.4678(2) 0.24826(14) 0.42512(8) 0.0178(2) Uani 1 1 d . U . . .
O4 O 0.7199(2) 0.29494(14) 0.55946(8) 0.0210(3) Uani 1 1 d . . . . .
O5 O 0.7356(2) 0.07615(13) 0.47773(8) 0.0178(2) Uani 1 1 d . . . . .

loop_
_atom_site_aniso_label
_atom_site_aniso_U_11
_atom_site_aniso_U_22
_atom_site_aniso_U_33
_atom_site_aniso_U_23
_atom_site_aniso_U_13
_atom_site_aniso_U_12
Ag1 0.01812(9) 0.01787(8) 0.01046(8) -0.00388(4) -0.00219(5) 0.00578(4)
O1 0.0116(5) 0.0135(5) 0.0109(5) -0.0005(4) -0.0007(4) 0.0011(4)
C1 0.0102(7) 0.0117(6) 0.0097(6) 0.0018(5) 0.0016(5) -0.0028(5)
O2 0.0173(6) 0.0114(5) 0.0107(5) -0.0013(4) -0.0013(4) 0.0007(4)
C2 0.0109(7) 0.0141(7) 0.0102(7) -0.0016(5) -0.0005(5) 0.0016(5)
N1 0.0127(6) 0.0113(6) 0.0087(6) 0.0004(5) -0.0004(5) -0.0008(5)
C3 0.0128(8) 0.0196(7) 0.0149(7) 0.0013(6) 0.0033(6) 0.0020(6)
N2 0.0138(6) 0.0126(6) 0.0106(6) 0.0005(5) 0.0035(5) 0.0007(5)
O3 0.0149(6) 0.0223(6) 0.0143(5) 0.0014(4) -0.0016(4) 0.0065(5)
O4 0.0303(7) 0.0166(5) 0.0130(5) -0.0031(4) -0.0031(5) 0.0006(5)
O5 0.0214(6) 0.0163(6) 0.0152(6) -0.0001(4) 0.0030(5) 0.0085(5)

loop_
_atom_type_symbol
_atom_type_description
_atom_type_scat_dispersion_real
_atom_type_scat_dispersion_imag
_atom_type_scat_source
C C 0.0033 0.0016 'International Tables Vol C Tables 4.2.6.8 and 6.1.1.4'
H H 0.0000 0.0000 'International Tables Vol C Tables 4.2.6.8 and 6.1.1.4'
Ag Ag -0.8971 1.1015 'International Tables Vol C Tables 4.2.6.8 and 6.1.1.4'
N N 0.0061 0.0033 'International Tables Vol C Tables 4.2.6.8 and 6.1.1.4'
O O 0.0106 0.0060 'International Tables Vol C Tables 4.2.6.8 and 6.1.1.4'

loop_
_geom_angle_atom_site_label_1
_geom_angle_atom_site_label_2
_geom_angle_atom_site_label_3
_geom_angle
_geom_angle_site_symmetry_1
_geom_angle_site_symmetry_3
_geom_angle_publ_flag
O2 Ag1 O1 148.66(4) . 3_566 ?
O2 Ag1 O3 114.95(4) . . ?
O1 Ag1 O3 86.40(4) 3_566 . ?
O2 Ag1 Ag1 77.76(3) . 3_566 ?
O1 Ag1 Ag1 81.77(3) 3_566 3_566 ?
O3 Ag1 Ag1 167.29(3) . 3_566 ?
C1 O1 Ag1 116.67(9) . 3_566 ?
O2 C1 O1 126.79(14) . . ?
O2 C1 C2 117.64(13) . . ?
O1 C1 C2 115.53(13) . . ?
C1 O2 Ag1 123.36(10) . . ?
N1 C2 C1 112.67(12) . . ?
N1 C2 H2A 109.1 . . ?
C1 C2 H2A 109.1 . . ?
N1 C2 H2B 109.1 . . ?
C1 C2 H2B 109.1 . . ?
H2A C2 H2B 107.8 . . ?
C2 N1 C3 113.15(12) . . ?
C2 N1 H1N1 113.1(14) . . ?
C3 N1 H1N1 108.4(14) . . ?
C2 N1 H2N1 107.8(13) . . ?
C3 N1 H2N1 108.8(13) . . ?
H1N1 N1 H2N1 105.3(18) . . ?
N1 C3 H3A 109.5 . . ?
N1 C3 H3B 109.5 . . ?
H3A C3 H3B 109.5 . . ?
N1 C3 H3C 109.5 . . ?
H3A C3 H3C 109.5 . . ?
H3B C3 H3C 109.5 . . ?
O4 N2 O3 120.42(13) . . ?
O4 N2 O5 119.93(13) . . ?
O3 N2 O5 119.65(13) . . ?
N2 O3 Ag1 116.13(9) . . ?

loop_
_geom_bond_atom_site_label_1
_geom_bond_atom_site_label_2
_geom_bond_distance
_geom_bond_site_symmetry_2
_geom_bond_publ_flag
Ag1 O2 2.2221(10) . ?
Ag1 O1 2.2770(10) 3_566 ?
Ag1 O3 2.4094(11) . ?
Ag1 Ag1 2.8462(2) 3_566 ?
O1 C1 1.2631(19) . ?
C1 O2 1.2485(18) . ?
C1 C2 1.518(2) . ?
C2 N1 1.484(2) . ?
C2 H2A 0.9900 . ?
C2 H2B 0.9900 . ?
N1 C3 1.4938(19) . ?
N1 H1N1 0.88(2) . ?
N1 H2N1 0.89(2) . ?
C3 H3A 0.9800 . ?
C3 H3B 0.9800 . ?
C3 H3C 0.9800 . ?
N2 O4 1.2533(17) . ?
N2 O3 1.2542(17) . ?
N2 O5 1.2554(17) . ?

loop_
_geom_hbond_atom_site_label_D
_geom_hbond_atom_site_label_H
_geom_hbond_atom_site_label_A
_geom_hbond_distance_DH
_geom_hbond_distance_HA
_geom_hbond_distance_DA
_geom_hbond_angle_DHA
_geom_hbond_site_symmetry_A
_geom_hbond_publ_flag
C2 H2A O2 0.99 2.40 3.0786(18) 125 2_556 yes
C2 H2B O5 0.99 2.46 3.1951(19) 130 4_566 yes
N1 H1N1 O1 0.88(2) 1.99(2) 2.8474(17) 166(2) 2_546 yes
N1 H2N1 O5 0.89(2) 1.98(2) 2.8556(17) 168.6(18) 2_656 yes
C3 H3A O2 0.98 2.44 3.001(2) 116 . yes
C3 H3A O4 0.98 2.60 3.4657(19) 148 . yes
C3 H3B O3 0.98 2.37 3.203(2) 142 4_666 yes

loop_
_geom_torsion_atom_site_label_1
_geom_torsion_atom_site_label_2
_geom_torsion_atom_site_label_3
_geom_torsion_atom_site_label_4
_geom_torsion
_geom_torsion_site_symmetry_1
_geom_torsion_site_symmetry_2
_geom_torsion_site_symmetry_3
_geom_torsion_site_symmetry_4
_geom_torsion_publ_flag
Ag1 O1 C1 O2 11.92(19) 3_566 . . . ?
Ag1 O1 C1 C2 -165.68(9) 3_566 . . . ?
O1 C1 O2 Ag1 23.2(2) . . . . ?
C2 C1 O2 Ag1 -159.20(10) . . . . ?
O2 C1 C2 N1 8.02(19) . . . . ?
O1 C1 C2 N1 -174.15(12) . . . . ?
C1 C2 N1 C3 68.73(16) . . . . ?
O4 N2 O3 Ag1 -32.51(17) . . . . ?
O5 N2 O3 Ag1 148.04(10) . . . . ?
